data_4100354
_journal_name_full 'Journal of the American Chemical Society'
_journal_year 2005
_chemical_formula_sum 'C76 H42 B2 F24 Zr2'
_chemical_formula_weight 1615.19
_space_group_IT_number 2
_symmetry_cell_setting triclinic
_symmetry_Int_Tables_number 2
_symmetry_space_group_name_Hall '-P 1'
_symmetry_space_group_name_H-M 'P -1'
_cell_angle_alpha 67.97(4)
_cell_angle_beta 88.4(1)
_cell_angle_gamma 66.31(4)
_cell_formula_units_Z 1
_cell_length_a 11.40(1)
_cell_length_b 11.52(1)
_cell_length_c 15.24(1)
_cell_measurement_temperature 153.2
_cell_volume 1682(2)
_diffrn_ambient_temperature 153.2
_exptl_crystal_density_diffrn 1.595
_cod_original_formula_sum 'C76 H42 B2 F24 Zr2 '
_cod_database_code 4100354

loop_
_symmetry_equiv_pos_as_xyz
'   +x,   +y,   +z'
'   -x,   -y,   -z'

loop_
_atom_site_label
_atom_site_fract_x
_atom_site_fract_y
_atom_site_fract_z
_atom_site_U_iso_or_equiv
_atom_site_occupancy
_atom_site_refinement_flags
_atom_site_adp_type
_atom_site_calc_flag
_atom_site_calc_attached_atom
Zr(0) 0.1620(2) 0.4798(1) 0.2284(1) 0.0199(4) 1.000 . Uani d ?
F(1) 0.774(1) 0.354(1) 0.166(1) 0.035(3) 1.000 . Uani d ?
F(2) 0.970(1) 0.187(1) 0.301(1) 0.045(3) 1.000 . Uani d ?
F(3) 0.954(1) 0.164(1) 0.485(1) 0.061(3) 1.000 . Uani d ?
F(4) 0.724(1) 0.313(1) 0.529(1) 0.058(3) 1.000 . Uani d ?
F(5) 0.521(1) 0.479(1) 0.395(1) 0.036(3) 1.000 . Uani d ?
F(6) 0.298(1) 0.751(1) 0.254(1) 0.039(3) 1.000 . Uani d ?
F(7) 0.296(1) 0.989(1) 0.235(1) 0.047(3) 1.000 . Uani d ?
F(8) 0.482(1) 1.064(1) 0.158(1) 0.059(3) 1.000 . Uani d ?
F(9) 0.679(1) 0.891(1) 0.096(1) 0.048(3) 1.000 . Uani d ?
F(10) 0.682(1) 0.650(1) 0.114(1) 0.034(3) 1.000 . Uani d ?
F(11) 0.567(1) 0.279(1) 0.169(1) 0.032(3) 1.000 . Uani d ?
F(12) 0.440(1) 0.759(1) -0.012(1) 0.031(3) 1.000 . Uani d ?
C(1) 0.056(2) 0.685(1) 0.271(1) 0.034(4) 1.000 . Uiso d ?
C(2) 0.119(2) 0.570(2) 0.358(1) 0.04(1) 1.000 . Uiso d ?
C(3) 0.052(1) 0.487(1) 0.372(1) 0.034(4) 1.000 . Uiso d ?
C(4) -0.045(1) 0.547(1) 0.294(1) 0.035(4) 1.000 . Uiso d ?
C(5) -0.041(2) 0.670(2) 0.232(1) 0.044(4) 1.000 . Uiso d ?
C(6) 0.235(1) 0.375(1) 0.105(1) 0.033(4) 1.000 . Uiso d ?
C(7) 0.195(1) 0.521(1) 0.056(1) 0.031(4) 1.000 . Uiso d ?
C(8) 0.058(2) 0.586(1) 0.062(1) 0.039(4) 1.000 . Uiso d ?
C(9) 0.015(1) 0.485(1) 0.113(1) 0.034(4) 1.000 . Uiso d ?
C(10) 0.122(1) 0.358(1) 0.137(1) 0.035(4) 1.000 . Uiso d ?
C(11) 0.258(2) 0.257(1) 0.334(1) 0.040(4) 1.000 . Uiso d ?
C(12) 0.370(1) 0.509(1) 0.230(1) 0.024(4) 1.000 . Uiso d ?
C(13) 0.635(1) 0.422(1) 0.273(1) 0.021(3) 1.000 . Uiso d ?
C(14) 0.751(1) 0.347(1) 0.255(1) 0.024(4) 1.000 . Uiso d ?
C(15) 0.863(1) 0.258(1) 0.324(1) 0.029(4) 1.000 . Uiso d ?
C(16) 0.850(2) 0.247(1) 0.416(1) 0.033(4) 1.000 . Uiso d ?
C(17) 0.738(1) 0.319(1) 0.440(1) 0.032(4) 1.000 . Uiso d ?
C(18) 0.626(1) 0.407(1) 0.368(1) 0.026(4) 1.000 . Uiso d ?
C(19) 0.489(1) 0.687(1) 0.184(1) 0.019(3) 1.000 . Uiso d ?
C(20) 0.398(1) 0.779(1) 0.214(1) 0.027(4) 1.000 . Uiso d ?
C(21) 0.391(1) 0.904(1) 0.206(1) 0.024(4) 1.000 . Uiso d ?
C(22) 0.484(2) 0.943(1) 0.166(1) 0.035(4) 1.000 . Uiso d ?
C(23) 0.583(1) 0.857(1) 0.136(1) 0.029(4) 1.000 . Uiso d ?
C(24) 0.582(1) 0.730(1) 0.146(1) 0.023(4) 1.000 . Uiso d ?
C(25) 0.505(1) 0.520(1) 0.091(1) 0.021(3) 1.000 . Uiso d ?
C(26) 0.535(1) 0.393(1) 0.085(1) 0.025(4) 1.000 . Uiso d ?
C(27) 0.472(1) 0.626(1) -0.001(1) 0.024(4) 1.000 . Uiso d ?
C(28) 0.311(2) 0.092(1) 0.613(1) 0.033(4) 1.000 . Uiso d ?
C(29) 0.244(2) 0.226(2) 0.611(1) 0.038(4) 1.000 . Uiso d ?
C(30) 0.313(2) 0.308(2) 0.592(1) 0.041(4) 1.000 . Uiso d ?
C(31) 0.437(2) 0.265(2) 0.573(1) 0.05(1) 1.000 . Uiso d ?
C(32) 0.502(2) 0.135(2) 0.573(1) 0.05(1) 1.000 . Uiso d ?
C(33) 0.433(2) 0.054(2) 0.592(1) 0.05(1) 1.000 . Uiso d ?
C(34) 0.237(2) 0.003(2) 0.634(1) 0.08(1) 1.000 . Uiso d ?
C(35) 0.131(2) -0.026(2) 0.014(2) 0.08(1) 1.000 . Uiso d ?
C(36) 0.058(3) 0.020(2) 0.073(2) 0.11(1) 1.000 . Uiso d ?
C(37) -0.079(3) 0.044(3) 0.055(2) 0.12(1) 1.000 . Uiso d ?
C(38) -0.115(4) 0.079(4) 0.118(3) 0.21(2) 1.000 . Uiso d ?
B(0) 0.497(2) 0.535(2) 0.194(1) 0.03(1) 1.000 . Uani d ?
H(1) 0.1735 0.2682 0.3514 0.053 1.000 . Uiso c ?
H(2) 0.3178 0.2016 0.3069 0.045 1.000 . Uiso c ?
H(3) 0.2976 0.2499 0.3907 0.045 1.000 . Uiso c ?
H(4) 0.0792 0.7599 0.2441 0.046 1.000 . Uiso c ?
H(5) 0.1924 0.5504 0.3989 0.052 1.000 . Uiso c ?
H(6) 0.0691 0.4031 0.4262 0.043 1.000 . Uiso c ?
H(7) -0.1028 0.5107 0.2853 0.047 1.000 . Uiso c ?
H(8) -0.0958 0.7316 0.1746 0.054 1.000 . Uiso c ?
H(9) 0.3191 0.3051 0.1152 0.041 1.000 . Uiso c ?
H(10) 0.2476 0.5645 0.0264 0.039 1.000 . Uiso c ?
H(11) 0.0063 0.6823 0.0354 0.060 1.000 . Uiso c ?
H(12) -0.0692 0.4987 0.1283 0.041 1.000 . Uiso c ?
H(13) 0.1218 0.2700 0.1696 0.047 1.000 . Uiso c ?
H(16) 0.1573 0.2586 0.6221 0.046 1.000 . Uiso c ?
H(17) 0.2704 0.3970 0.5925 0.053 1.000 . Uiso c ?
H(18) 0.4780 0.3264 0.5580 0.063 1.000 . Uiso c ?
H(19) 0.5892 0.1018 0.5622 0.063 1.000 . Uiso c ?
H(20) 0.4740 -0.0352 0.5913 0.075 1.000 . Uiso c ?
H(21) 0.2103 -0.0106 0.6954 0.114 1.000 . Uiso c ?
H(22) 0.1631 0.0453 0.5869 0.114 1.000 . Uiso c ?
H(23) 0.2925 -0.0845 0.6335 0.114 1.000 . Uiso c ?

loop_
_atom_site_aniso_label
_atom_site_aniso_U_11
_atom_site_aniso_U_22
_atom_site_aniso_U_33
_atom_site_aniso_U_12
_atom_site_aniso_U_13
_atom_site_aniso_U_23
Zr(0) 0.024(1) 0.019(1) 0.019(1) -0.011(1) 0.001(1) -0.008(1)
F(1) 0.04(1) 0.03(1) 0.03(1) -0.010(4) 0.007(4) -0.014(4)
F(2) 0.02(1) 0.04(1) 0.05(1) -0.01(1) -0.00(1) -0.01(1)
F(3) 0.05(1) 0.06(1) 0.04(1) -0.01(1) -0.03(1) 0.00(1)
F(4) 0.09(1) 0.07(1) 0.02(1) -0.04(1) -0.01(1) -0.01(1)
F(5) 0.05(1) 0.04(1) 0.02(1) -0.02(1) 0.011(4) -0.016(4)
F(6) 0.05(1) 0.03(1) 0.04(1) -0.02(1) 0.02(1) -0.025(4)
F(7) 0.05(1) 0.03(1) 0.07(1) -0.01(1) 0.02(1) -0.03(1)
F(8) 0.09(1) 0.03(1) 0.07(1) -0.04(1) 0.00(1) -0.01(1)
F(9) 0.05(1) 0.03(1) 0.07(1) -0.03(1) 0.02(1) -0.01(1)
F(10) 0.03(1) 0.03(1) 0.04(1) -0.014(4) 0.010(4) -0.014(4)
F(11) 0.06(1) 0.017(4) 0.016(4) -0.020(4) -0.004(4) -0.001(4)
F(12) 0.06(1) 0.009(4) 0.02(1) -0.013(4) 0.000(4) -0.001(4)
B(0) 0.04(1) 0.02(1) 0.01(1) -0.00(1) -0.00(1) -0.00(1)

loop_
_geom_bond_atom_site_label_1
_geom_bond_atom_site_label_2
_geom_bond_distance
_geom_bond_site_symmetry_1
_geom_bond_site_symmetry_2
_geom_bond_publ_flag
Zr C(1) 2.51(1) . . ?
Zr C(2) 2.51(2) . . ?
Zr C(3) 2.50(1) . . ?
Zr C(4) 2.48(2) . . ?
Zr C(5) 2.49(2) . . ?
Zr C(6) 2.54(1) . . ?
Zr C(7) 2.53(1) . . ?
Zr C(8) 2.45(1) . . ?
Zr C(9) 2.43(1) . . ?
Zr C(10) 2.49(1) . . ?
Zr C(11) 2.26(1) . . ?
Zr C(12) 2.52(1) . . ?
F(1) C(14) 1.36(1) . . ?
F(2) C(15) 1.29(2) . . ?
F(3) C(16) 1.35(2) . . ?
F(4) C(17) 1.34(1) . . ?
F(5) C(18) 1.32(1) . . ?
F(6) C(20) 1.37(2) . . ?
F(7) C(21) 1.33(1) . . ?
F(8) C(22) 1.35(1) . . ?
F(9) C(23) 1.36(2) . . ?
F(10) C(24) 1.36(1) . . ?
F(11) C(26) 1.37(1) . . ?
F(12) C(27) 1.37(1) . . ?
C(1) C(2) 1.41(2) . . ?
C(1) C(5) 1.37(2) . . ?
C(1) H(4) 0.95 . . no
C(2) C(3) 1.42(2) . . ?
C(2) H(5) 0.95 . . no
C(3) C(4) 1.39(2) . . ?
C(3) H(6) 0.95 . . no
C(4) C(5) 1.40(2) . . ?
C(4) H(7) 0.95 . . no
C(5) H(8) 0.93 . . no
C(6) C(7) 1.43(2) . . ?
C(6) C(10) 1.43(2) . . ?
C(6) H(9) 0.95 . . no
C(7) C(8) 1.45(2) . . ?
C(7) H(10) 0.94 . . no
C(8) C(9) 1.40(2) . . ?
C(8) H(11) 0.95 . . no
C(9) C(10) 1.40(2) . . ?
C(9) H(12) 0.95 . . no
C(10) H(13) 0.94 . . no
C(11) H(1) 0.96 . . no
C(11) H(2) 0.93 . . no
C(11) H(3) 0.95 . . no
C(12) B 1.64(2) . . ?
C(13) C(14) 1.35(2) . . ?
C(13) C(18) 1.40(2) . . ?
C(13) B 1.70(2) . . ?
C(14) C(15) 1.42(2) . . ?
C(15) C(16) 1.37(2) . . ?
C(16) C(17) 1.34(2) . . ?
C(17) C(18) 1.43(2) . . ?
C(19) C(20) 1.36(2) . . ?
C(19) C(24) 1.37(2) . . ?
C(19) B 1.67(2) . . ?
C(20) C(21) 1.37(2) . . ?
C(21) C(22) 1.35(2) . . ?
C(22) C(23) 1.37(2) . . ?
C(23) C(24) 1.41(2) . . ?
C(25) C(26) 1.39(2) . . ?
C(25) C(27) 1.41(2) . . ?
C(25) B 1.65(2) . . ?
C(26) C(27) 1.39(2) . . ?
C(28) C(29) 1.40(2) . . ?
C(28) C(33) 1.34(2) . . ?
C(28) C(34) 1.51(2) . . ?
C(29) C(30) 1.40(2) . . ?
C(29) H(16) 0.95 . . no
C(30) C(31) 1.36(2) . . ?
C(30) H(17) 0.94 . . no
C(31) C(32) 1.38(2) . . ?
C(31) H(18) 0.95 . . no
C(32) C(33) 1.40(2) . . ?
C(32) H(19) 0.94 . . no
C(33) H(20) 0.95 . . no
C(34) H(21) 0.95 . . no
C(34) H(22) 0.95 . . no
C(34) H(23) 0.95 . . no
C(35) C(36) 1.32(3) . . ?
C(35) C(37) 1.35(3) . . ?
C(36) C(37) 1.48(3) . . ?
C(37) C(38) 1.17(4) . . ?
